data_4036508
loop_
_publ_author_name
'Mazzanti, Andrea'
'Chiarucci, Michel'
'Prati, Luca'
'Bentley, Keith W.'
'Wolf, Christian'

_publ_contact_author
;
Prof. Dr. Andrea Mazzanti
University of Bologna
Department of Industrial Chemistry "Toso Montanari"
Viale Risorgimento 4
40136 Bologna
Italy
;
_publ_section_title
;
 Computational and DNMR Analysis of the Conformational Isomers and
 Stereodynamics of Secondary 2,2'-Bisanilides.
;
_journal_issue 1
_journal_name_full 'The Journal of organic chemistry'
_journal_page_first 89
_journal_page_last 99
_journal_paper_doi 10.1021/acs.joc.5b02330
_journal_volume 81
_journal_year 2016
_chemical_formula_sum 'C16 H10 F6 N2 O2'
_chemical_formula_weight 376.26
_chemical_name_systematic
;
 1,1'-Biphenyl-2,2'-diamine bis(trifluoromethylacetamide)
;
_space_group_IT_number 20
_space_group_name_Hall 'C 2c 2'
_space_group_name_H-M_alt 'C 2 2 21'
_symmetry_cell_setting orthorhombic
_symmetry_space_group_name_H-M 'C 2 2 21'
_atom_sites_solution_hydrogens geom
_atom_sites_solution_primary direct
_atom_sites_solution_secondary difmap
_audit_creation_date 09/07/2015
_audit_creation_method SHELXL-97
_audit_update_record 10/07/2015
_cell_angle_alpha 90.00
_cell_angle_beta 90.00
_cell_angle_gamma 90.00
_cell_formula_units_Z 8
_cell_length_a 13.1234(4)
_cell_length_b 15.3338(4)
_cell_length_c 16.3896(5)
_cell_measurement_reflns_used 496
_cell_measurement_temperature 296(2)
_cell_volume 3298.11(17)
_computing_structure_refinement 'SHELXL-97 (Sheldrick, 2008)'
_computing_structure_solution 'SHELXS-97 (Sheldrick, 2008)'
_diffrn_ambient_temperature 296(2)
_diffrn_measured_fraction_theta_full 1.000
_diffrn_measured_fraction_theta_max 0.996
_diffrn_measurement_device_type CCD
_diffrn_measurement_method 'phi and omega scans'
_diffrn_radiation_monochromator graphite
_diffrn_radiation_source 'fine-focus sealed tube'
_diffrn_radiation_type MoK\a
_diffrn_radiation_wavelength 0.71073
_diffrn_reflns_av_R_equivalents 0.0322
_diffrn_reflns_av_sigmaI/netI 0.0157
_diffrn_reflns_limit_h_max 17
_diffrn_reflns_limit_h_min -17
_diffrn_reflns_limit_k_max 20
_diffrn_reflns_limit_k_min -20
_diffrn_reflns_limit_l_max 21
_diffrn_reflns_limit_l_min -21
_diffrn_reflns_number 28967
_diffrn_reflns_theta_full 25.00
_diffrn_reflns_theta_max 27.99
_diffrn_reflns_theta_min 2.04
_exptl_absorpt_coefficient_mu 0.146
_exptl_absorpt_correction_T_max 0.958
_exptl_absorpt_correction_T_min 0.929
_exptl_absorpt_correction_type empirical
_exptl_absorpt_process_details 'BRUKER sadabs'
_exptl_crystal_colour colorless
_exptl_crystal_density_diffrn 1.516
_exptl_crystal_density_method 'not measured'
_exptl_crystal_description prism
_exptl_crystal_F_000 1520
_exptl_crystal_size_max 0.5
_exptl_crystal_size_mid 0.45
_exptl_crystal_size_min 0.3
_refine_diff_density_max 0.108
_refine_diff_density_min -0.129
_refine_diff_density_rms 0.025
_refine_ls_extinction_coef 0.0133(5)
_refine_ls_extinction_expression Fc^*^=kFc[1+0.001xFc^2^\l^3^/sin(2\q)]^-1/4^
_refine_ls_extinction_method SHELXL
_refine_ls_goodness_of_fit_ref 1.065
_refine_ls_hydrogen_treatment constr
_refine_ls_matrix_type full
_refine_ls_number_parameters 292
_refine_ls_number_reflns 3974
_refine_ls_number_restraints 6
_refine_ls_restrained_S_all 1.066
_refine_ls_R_factor_all 0.0464
_refine_ls_R_factor_gt 0.0356
_refine_ls_shift/su_max 0.000
_refine_ls_shift/su_mean 0.000
_refine_ls_structure_factor_coef Fsqd
_refine_ls_weighting_details 'calc w=1/[\s^2^(Fo^2^)+(0.0322P)^2^+0.9644P] where P=(Fo^2^+2Fc^2^)/3'
_refine_ls_weighting_scheme calc
_refine_ls_wR_factor_gt 0.0838
_refine_ls_wR_factor_ref 0.0943
_reflns_number_gt 3282
_reflns_number_total 3974
_reflns_threshold_expression >2sigma(I)
_cod_data_source_file jo5b02330_si_003.cif
_cod_data_source_block amideCF3
_cod_database_code 4036508

loop_
_symmetry_equiv_pos_as_xyz
'x, y, z'
'-x, -y, z+1/2'
'-x, y, -z+1/2'
'x, -y, -z'
'x+1/2, y+1/2, z'
'-x+1/2, -y+1/2, z+1/2'
'-x+1/2, y+1/2, -z+1/2'
'x+1/2, -y+1/2, -z'

loop_
_atom_site_label
_atom_site_type_symbol
_atom_site_fract_x
_atom_site_fract_y
_atom_site_fract_z
_atom_site_U_iso_or_equiv
_atom_site_adp_type
_atom_site_occupancy
_atom_site_symmetry_multiplicity
_atom_site_calc_flag
_atom_site_refinement_flags
_atom_site_disorder_assembly
_atom_site_disorder_group
C1 C 0.43318(12) 0.29847(10) 0.33256(10) 0.0551(4) Uani 1 1 d . . .
C2 C 0.34370(15) 0.29732(14) 0.37720(12) 0.0737(5) Uani 1 1 d . . .
H2 H 0.3303 0.2518 0.4131 0.088 Uiso 1 1 calc R . .
C3 C 0.2744(2) 0.3646(2) 0.36784(17) 0.1040(8) Uani 1 1 d . . .
H3 H 0.2129 0.3635 0.3960 0.125 Uiso 1 1 calc R . .
C4 C 0.2968(3) 0.4330(2) 0.31676(18) 0.1191(11) Uani 1 1 d . . .
H4 H 0.2517 0.4795 0.3124 0.143 Uiso 1 1 calc R . .
C5 C 0.3848(2) 0.43297(13) 0.27241(14) 0.0989(9) Uani 1 1 d . . .
H5 H 0.3987 0.4800 0.2384 0.119 Uiso 1 1 calc R . .
C6 C 0.45431(15) 0.36462(10) 0.27672(10) 0.0647(4) Uani 1 1 d . . .
C7 C 0.60026(12) 0.24569(10) 0.37240(9) 0.0533(3) Uani 1 1 d . A .
N1 N 0.50521(10) 0.23016(7) 0.34677(8) 0.0521(3) Uani 1 1 d . . .
H1 H 0.4867 0.1771 0.3385 0.062 Uiso 1 1 calc R . .
O1 O 0.63884(10) 0.31603(8) 0.38481(8) 0.0725(4) Uani 1 1 d . . .
C8 C 0.66442(16) 0.16329(14) 0.38378(14) 0.0778(5) Uani 1 1 d . . .
F1A F 0.6197(3) 0.0945(2) 0.3935(8) 0.149(3) Uani 0.553(7) 1 d PD A 1
F2A F 0.7259(5) 0.1761(4) 0.4477(3) 0.140(3) Uani 0.553(7) 1 d PD A 1
F3A F 0.7324(6) 0.1614(5) 0.3241(3) 0.149(3) Uani 0.553(7) 1 d PD A 1
F1B F 0.6350(6) 0.1017(4) 0.3269(5) 0.129(3) Uani 0.447(7) 1 d PD A 2
F2B F 0.6353(10) 0.1224(6) 0.4496(5) 0.186(5) Uani 0.447(7) 1 d PD A 2
F3B F 0.7523(3) 0.1681(4) 0.3790(11) 0.186(5) Uani 0.447(7) 1 d PD A 2
C11 C 0.66589(12) 0.54979(9) 0.41343(10) 0.0551(4) Uani 1 1 d . . .
C12 C 0.58891(11) 0.53643(10) 0.47036(11) 0.0564(4) Uani 1 1 d . . .
C13 C 0.50617(15) 0.59443(12) 0.46975(15) 0.0782(6) Uani 1 1 d . . .
H13 H 0.4528 0.5863 0.5063 0.094 Uiso 1 1 calc R . .
C14 C 0.50287(19) 0.66278(14) 0.41616(19) 0.0957(8) Uani 1 1 d . . .
H14 H 0.4472 0.7003 0.4164 0.115 Uiso 1 1 calc R . .
C15 C 0.5806(2) 0.67640(13) 0.36237(17) 0.0909(7) Uani 1 1 d . . .
H15 H 0.5784 0.7240 0.3273 0.109 Uiso 1 1 calc R . .
C16 C 0.66327(16) 0.61947(11) 0.35956(13) 0.0712(5) Uani 1 1 d . . .
H16 H 0.7157 0.6280 0.3222 0.085 Uiso 1 1 calc R . .
C17 C 0.84134(12) 0.50134(10) 0.38640(11) 0.0589(4) Uani 1 1 d . B .
N2 N 0.74529(9) 0.48578(8) 0.40691(8) 0.0537(3) Uani 1 1 d . . .
H2A H 0.7291 0.4326 0.4172 0.064 Uiso 1 1 calc R . .
O2 O 0.87942(10) 0.57114(9) 0.37213(12) 0.0935(5) Uani 1 1 d . . .
C18 C 0.90840(16) 0.41953(14) 0.38238(16) 0.0786(6) Uani 1 1 d . . .
F4A F 0.8905(7) 0.3662(5) 0.4439(4) 0.132(4) Uani 0.476(11) 1 d PD B 1
F5A F 0.8866(7) 0.3698(4) 0.3181(5) 0.118(2) Uani 0.476(11) 1 d PD B 1
F6A F 1.0017(4) 0.4339(4) 0.3775(8) 0.131(3) Uani 0.476(11) 1 d PD B 1
F4B F 0.9473(10) 0.4126(9) 0.3143(5) 0.201(5) Uani 0.524(11) 1 d PD B 2
F5B F 0.9877(6) 0.4317(5) 0.4311(7) 0.148(3) Uani 0.524(11) 1 d PD B 2
F6B F 0.8660(4) 0.3513(3) 0.4046(10) 0.170(4) Uani 0.524(11) 1 d PD B 2

loop_
_atom_site_aniso_label
_atom_site_aniso_U_11
_atom_site_aniso_U_22
_atom_site_aniso_U_33
_atom_site_aniso_U_23
_atom_site_aniso_U_13
_atom_site_aniso_U_12
C1 0.0598(9) 0.0443(7) 0.0611(8) -0.0079(7) -0.0073(7) 0.0058(7)
C2 0.0653(10) 0.0812(12) 0.0745(11) -0.0116(10) 0.0001(9) 0.0111(9)
C3 0.0876(15) 0.133(2) 0.0915(16) -0.0304(16) -0.0038(13) 0.0505(16)
C4 0.156(3) 0.111(2) 0.0902(16) -0.0241(16) -0.0223(18) 0.087(2)
C5 0.162(3) 0.0610(11) 0.0742(12) -0.0088(9) -0.0202(14) 0.0498(14)
C6 0.0936(12) 0.0417(7) 0.0587(9) -0.0083(6) -0.0135(8) 0.0099(8)
C7 0.0530(8) 0.0532(8) 0.0537(8) 0.0018(7) 0.0020(6) -0.0016(6)
N1 0.0529(6) 0.0377(5) 0.0656(7) 0.0024(5) -0.0030(6) -0.0017(5)
O1 0.0678(7) 0.0634(7) 0.0864(8) -0.0078(6) -0.0067(7) -0.0168(6)
C8 0.0687(12) 0.0773(12) 0.0875(14) 0.0122(11) -0.0066(11) 0.0147(10)
F1A 0.0656(18) 0.0535(18) 0.328(10) 0.058(4) -0.020(4) 0.0018(12)
F2A 0.135(5) 0.149(4) 0.134(3) 0.015(3) -0.070(3) 0.041(3)
F3A 0.154(6) 0.172(5) 0.120(3) 0.015(3) 0.054(3) 0.096(5)
F1B 0.126(5) 0.083(3) 0.178(5) -0.039(3) -0.032(4) 0.053(3)
F2B 0.260(12) 0.151(7) 0.145(5) 0.079(5) -0.014(5) 0.046(7)
F3B 0.0366(17) 0.106(3) 0.415(16) 0.034(8) -0.024(5) 0.0041(17)
C11 0.0507(8) 0.0431(7) 0.0716(10) -0.0099(7) -0.0115(7) 0.0024(6)
C12 0.0438(7) 0.0479(7) 0.0775(10) -0.0172(7) -0.0092(7) 0.0029(6)
C13 0.0523(9) 0.0699(11) 0.1125(16) -0.0241(11) -0.0124(10) 0.0141(9)
C14 0.0720(13) 0.0706(12) 0.144(2) -0.0114(13) -0.0351(15) 0.0268(11)
C15 0.0936(15) 0.0598(11) 0.1194(18) 0.0096(11) -0.0408(15) 0.0122(11)
C16 0.0748(11) 0.0559(9) 0.0830(12) 0.0034(8) -0.0168(10) 0.0017(8)
C17 0.0522(8) 0.0518(8) 0.0728(10) 0.0023(8) 0.0029(8) -0.0052(7)
N2 0.0505(6) 0.0397(6) 0.0708(8) -0.0016(5) 0.0050(6) -0.0006(5)
O2 0.0632(8) 0.0628(7) 0.1545(15) 0.0211(9) 0.0058(9) -0.0131(6)
C18 0.0562(10) 0.0728(12) 0.1067(16) -0.0053(12) 0.0152(11) 0.0063(9)
F4A 0.177(8) 0.109(5) 0.111(3) 0.057(3) 0.055(3) 0.078(5)
F5A 0.120(4) 0.093(3) 0.142(4) -0.054(3) -0.009(3) 0.034(3)
F6A 0.0442(16) 0.093(2) 0.255(10) -0.014(5) 0.018(4) 0.0015(16)
F4B 0.191(8) 0.254(10) 0.159(5) -0.029(5) 0.085(6) 0.094(8)
F5B 0.100(4) 0.131(4) 0.214(7) 0.003(5) -0.050(4) 0.038(4)
F6B 0.067(2) 0.0525(17) 0.390(13) 0.007(5) 0.050(5) 0.0097(14)

loop_
_atom_type_symbol
_atom_type_description
_atom_type_scat_dispersion_real
_atom_type_scat_dispersion_imag
_atom_type_scat_source
C C 0.0033 0.0016 'International Tables Vol C Tables 4.2.6.8 and 6.1.1.4'
H H 0.0000 0.0000 'International Tables Vol C Tables 4.2.6.8 and 6.1.1.4'
N N 0.0061 0.0033 'International Tables Vol C Tables 4.2.6.8 and 6.1.1.4'
F F 0.0171 0.0103 'International Tables Vol C Tables 4.2.6.8 and 6.1.1.4'
O O 0.0106 0.0060 'International Tables Vol C Tables 4.2.6.8 and 6.1.1.4'

loop_
_geom_angle_atom_site_label_1
_geom_angle_atom_site_label_2
_geom_angle_atom_site_label_3
_geom_angle
_geom_angle_site_symmetry_3
C2 C1 C6 121.68(16) .
C2 C1 N1 117.75(16) .
C6 C1 N1 120.56(15) .
C1 C2 C3 119.3(2) .
C1 C2 H2 120.3 .
C3 C2 H2 120.3 .
C4 C3 C2 119.7(2) .
C4 C3 H3 120.1 .
C2 C3 H3 120.1 .
C5 C4 C3 120.4(2) .
C5 C4 H4 119.8 .
C3 C4 H4 119.8 .
C4 C5 C6 121.9(2) .
C4 C5 H5 119.1 .
C6 C5 H5 119.1 .
C5 C6 C1 116.82(19) .
C5 C6 C6 119.97(16) 3_655
C1 C6 C6 123.21(13) 3_655
O1 C7 N1 127.04(15) .
O1 C7 C8 119.08(16) .
N1 C7 C8 113.85(14) .
C7 N1 C1 122.48(12) .
C7 N1 H1 118.8 .
C1 N1 H1 118.8 .
F3B C8 F1A 122.9(4) .
F3B C8 F2B 112.2(6) .
F1A C8 F2B 48.3(4) .
F3B C8 F3A 44.0(7) .
F1A C8 F3A 113.7(5) .
F2B C8 F3A 142.9(4) .
F3B C8 F2A 56.1(7) .
F1A C8 F2A 108.4(4) .
F2B C8 F2A 66.4(5) .
F3A C8 F2A 100.1(3) .
F3B C8 F1B 106.0(6) .
F1A C8 F1B 50.3(4) .
F2B C8 F1B 98.5(5) .
F3A C8 F1B 71.0(4) .
F2A C8 F1B 142.9(3) .
F3B C8 C7 119.2(3) .
F1A C8 C7 117.8(2) .
F2B C8 C7 109.6(4) .
F3A C8 C7 107.4(3) .
F2A C8 C7 107.9(3) .
F1B C8 C7 109.1(3) .
C16 C11 C12 121.53(15) .
C16 C11 N2 119.83(16) .
C12 C11 N2 118.47(14) .
C11 C12 C13 117.64(17) .
C11 C12 C12 123.48(11) 4_566
C13 C12 C12 118.87(15) 4_566
C14 C13 C12 121.0(2) .
C14 C13 H13 119.5 .
C12 C13 H13 119.5 .
C15 C14 C13 120.56(19) .
C15 C14 H14 119.7 .
C13 C14 H14 119.7 .
C14 C15 C16 120.5(2) .
C14 C15 H15 119.7 .
C16 C15 H15 119.7 .
C11 C16 C15 118.8(2) .
C11 C16 H16 120.6 .
C15 C16 H16 120.6 .
O2 C17 N2 127.13(16) .
O2 C17 C18 118.72(16) .
N2 C17 C18 114.15(14) .
C17 N2 C11 125.86(13) .
C17 N2 H2A 117.1 .
C11 N2 H2A 117.1 .
F4B C18 F6B 112.3(5) .
F4B C18 F6A 63.2(5) .
F6B C18 F6A 127.5(4) .
F4B C18 F4A 135.4(5) .
F6B C18 F4A 34.1(5) .
F6A C18 F4A 109.5(5) .
F4B C18 F5B 103.4(5) .
F6B C18 F5B 107.1(6) .
F6A C18 F5B 40.8(4) .
F4A C18 F5B 76.5(5) .
F4B C18 F5A 47.4(5) .
F6B C18 F5A 69.7(5) .
F6A C18 F5A 105.2(4) .
F4A C18 F5A 102.2(4) .
F5B C18 F5A 136.6(4) .
F4B C18 C17 110.3(4) .
F6B C18 C17 114.9(3) .
F6A C18 C17 114.9(3) .
F4A C18 C17 111.8(3) .
F5B C18 C17 108.1(4) .
F5A C18 C17 112.3(3) .

loop_
_geom_bond_atom_site_label_1
_geom_bond_atom_site_label_2
_geom_bond_distance
_geom_bond_site_symmetry_2
C1 C2 1.384(3) .
C1 C6 1.394(2) .
C1 N1 1.4301(18) .
C2 C3 1.384(3) .
C2 H2 0.9300 .
C3 C4 1.374(4) .
C3 H3 0.9300 .
C4 C5 1.365(4) .
C4 H4 0.9300 .
C5 C6 1.391(3) .
C5 H5 0.9300 .
C6 C6 1.485(4) 3_655
C7 O1 1.2087(18) .
C7 N1 1.338(2) .
C7 C8 1.530(2) .
N1 H1 0.8600 .
C8 F3B 1.158(5) .
C8 F1A 1.217(4) .
C8 F2B 1.305(7) .
C8 F3A 1.325(5) .
C8 F2A 1.337(4) .
C8 F1B 1.382(5) .
C11 C16 1.386(2) .
C11 C12 1.390(2) .
C11 N2 1.4354(19) .
C12 C13 1.404(2) .
C12 C12 1.481(4) 4_566
C13 C14 1.368(3) .
C13 H13 0.9300 .
C14 C15 1.364(4) .
C14 H14 0.9300 .
C15 C16 1.393(3) .
C15 H15 0.9300 .
C16 H16 0.9300 .
C17 O2 1.2042(19) .
C17 N2 1.326(2) .
C17 C18 1.534(2) .
N2 H2A 0.8600 .
C18 F4B 1.233(6) .
C18 F6B 1.240(5) .
C18 F6A 1.247(5) .
C18 F4A 1.319(5) .
C18 F5B 1.324(6) .
C18 F5A 1.331(5) .

loop_
_geom_hbond_atom_site_label_D
_geom_hbond_atom_site_label_H
_geom_hbond_atom_site_label_A
_geom_hbond_distance_DH
_geom_hbond_distance_HA
_geom_hbond_distance_DA
_geom_hbond_angle_DHA
_geom_hbond_site_symmetry_A
N1 H1 O2 0.86 2.22 2.9737(18) 146.4 5_445
N2 H2A O1 0.86 2.21 2.9763(17) 148.5 .

loop_
_geom_torsion_atom_site_label_1
_geom_torsion_atom_site_label_2
_geom_torsion_atom_site_label_3
_geom_torsion_atom_site_label_4
_geom_torsion
_geom_torsion_site_symmetry_1
_geom_torsion_site_symmetry_4
C6 C1 C2 C3 -1.6(3) . .
N1 C1 C2 C3 177.00(18) . .
C1 C2 C3 C4 -2.3(3) . .
C2 C3 C4 C5 3.0(4) . .
C3 C4 C5 C6 0.3(4) . .
C4 C5 C6 C1 -4.1(3) . .
C4 C5 C6 C6 175.9(2) . 3_655
C2 C1 C6 C5 4.7(2) . .
N1 C1 C6 C5 -173.87(16) . .
C2 C1 C6 C6 -175.27(18) . 3_655
N1 C1 C6 C6 6.1(3) . 3_655
O1 C7 N1 C1 -2.0(3) . .
C8 C7 N1 C1 179.92(15) . .
C2 C1 N1 C7 -120.39(17) . .
C6 C1 N1 C7 58.3(2) . .
O1 C7 C8 F3B -23.7(11) . .
N1 C7 C8 F3B 154.6(10) . .
O1 C7 C8 F1A 160.0(7) . .
N1 C7 C8 F1A -21.8(8) . .
O1 C7 C8 F2B 107.6(7) . .
N1 C7 C8 F2B -74.2(7) . .
O1 C7 C8 F3A -70.1(5) . .
N1 C7 C8 F3A 108.2(4) . .
O1 C7 C8 F2A 37.0(5) . .
N1 C7 C8 F2A -144.8(4) . .
O1 C7 C8 F1B -145.5(5) . .
N1 C7 C8 F1B 32.7(5) . .
C16 C11 C12 C13 2.1(2) . .
N2 C11 C12 C13 -173.11(14) . .
C16 C11 C12 C12 -179.35(17) . 4_566
N2 C11 C12 C12 5.4(2) . 4_566
C11 C12 C13 C14 -1.5(3) . .
C12 C12 C13 C14 179.92(19) 4_566 .
C12 C13 C14 C15 -0.5(3) . .
C13 C14 C15 C16 1.8(4) . .
C12 C11 C16 C15 -0.8(3) . .
N2 C11 C16 C15 174.34(16) . .
C14 C15 C16 C11 -1.2(3) . .
O2 C17 N2 C11 2.3(3) . .
C18 C17 N2 C11 -178.53(16) . .
C16 C11 N2 C17 36.1(2) . .
C12 C11 N2 C17 -148.58(16) . .
O2 C17 C18 F4B -57.8(9) . .
N2 C17 C18 F4B 123.0(9) . .
O2 C17 C18 F6B 174.0(8) . .
N2 C17 C18 F6B -5.2(8) . .
O2 C17 C18 F6A 11.3(8) . .
N2 C17 C18 F6A -167.9(7) . .
O2 C17 C18 F4A 136.9(6) . .
N2 C17 C18 F4A -42.3(6) . .
O2 C17 C18 F5B 54.6(6) . .
N2 C17 C18 F5B -124.6(6) . .
O2 C17 C18 F5A -108.9(6) . .
N2 C17 C18 F5A 71.9(6) . .

loop_
_cod_changelog_entry_id
_cod_changelog_entry_author
_cod_changelog_entry_date
_cod_changelog_entry_text
1 'Vaitkus, Antanas' 2022-06-28T18:10:00+03:00
;
 Corrected the value of the '_chemical_name_systematic' data item and removed
 the '_chemical_name_common' data item that had an uninformative value.
;
